data_4323698
loop_
_publ_author_name
'Karl Weis'
'Heinrich Vahrenkamp'

_publ_section_title
;
 Simple Zinc Complexes of Pyridyl-Substituted Tris(pyrazolyl)borate
 Ligands
;
_journal_name_full 'Inorganic Chemistry'
_journal_page_first 5592
_journal_page_last 5596
_journal_paper_doi 10.1021/ic970628j
_journal_volume 36
_journal_year 1997
_chemical_compound_source Dichloromethane/Cyclohexane
_chemical_formula_sum 'C54 H50 B2 N18 Zn'
_chemical_formula_weight 1038.11
_chemical_melting_point 175
_chemical_name_systematic Bis-Hydrotris(5-methyl-3-3'pyridyl-pyrazole-1-yl)borato-zinc
_space_group_IT_number 15
_symmetry_cell_setting monoclinic
_symmetry_space_group_name_Hall '-C 2yc'
_symmetry_space_group_name_H-M 'C 1 2/c 1'
_atom_sites_solution_hydrogens geom
_atom_sites_solution_primary direct
_atom_sites_solution_secondary difmap
_audit_creation_method SHELXL
_cell_angle_alpha 90.00
_cell_angle_beta 115.96(7)
_cell_angle_gamma 90.00
_cell_formula_units_Z 4
_cell_length_a 18.330(2)
_cell_length_b 13.876(1)
_cell_length_c 21.616(1)
_cell_measurement_temperature 293(2)
_cell_volume 4943(3)
_computing_structure_refinement 'SHELXL-93 (Sheldrick, 1993)'
_computing_structure_solution 'SHELXS-86 (Sheldrick, 1990)'
_diffrn_ambient_temperature 293(2)
_diffrn_measurement_device Nonius-Turbo-CAD4
_diffrn_measurement_method Omega-2Theta
_diffrn_radiation_monochromator graphite
_diffrn_radiation_source 'fine-focus sealed tube'
_diffrn_radiation_type MoK\a
_diffrn_radiation_wavelength 0.71073
_diffrn_reflns_av_R_equivalents 0.0428
_diffrn_reflns_av_sigmaI/netI 0.1169
_diffrn_reflns_limit_h_max 22
_diffrn_reflns_limit_h_min -19
_diffrn_reflns_limit_k_max 0
_diffrn_reflns_limit_k_min -16
_diffrn_reflns_limit_l_max 24
_diffrn_reflns_limit_l_min -20
_diffrn_reflns_number 4442
_diffrn_reflns_theta_max 26.31
_diffrn_reflns_theta_min 2.41
_diffrn_standards_interval_count 'ICR every 3600 s, OCR every 200 refl.'
_diffrn_standards_number 2
_exptl_absorpt_coefficient_mu 0.557
_exptl_absorpt_correction_T_max 0.892
_exptl_absorpt_correction_T_min 1.000
_exptl_absorpt_correction_type 'empirical (XEMP)'
_exptl_crystal_colour colourless
_exptl_crystal_density_diffrn 1.395
_exptl_crystal_density_meas 1.41
_exptl_crystal_description isometric
_exptl_crystal_F_000 2160
_exptl_crystal_size_max 0.4
_exptl_crystal_size_mid 0.3
_exptl_crystal_size_min 0.2
_refine_diff_density_max 0.326
_refine_diff_density_min -0.509
_refine_diff_density_rms 0.068
_refine_ls_extinction_method none
_refine_ls_goodness_of_fit_all 1.089
_refine_ls_goodness_of_fit_obs 1.088
_refine_ls_hydrogen_treatment Riding-Model
_refine_ls_matrix_type full
_refine_ls_number_parameters 339
_refine_ls_number_reflns 4312
_refine_ls_number_restraints 0
_refine_ls_restrained_S_all 1.098
_refine_ls_restrained_S_obs 1.088
_refine_ls_R_factor_all 0.1623
_refine_ls_R_factor_obs 0.0488
_refine_ls_shift/esd_max 0.000
_refine_ls_shift/esd_mean 0.000
_refine_ls_structure_factor_coef Fsqd
_refine_ls_weighting_details 'w=1/[\s^2^(Fo^2^)+(0.0212P)^2^+12.7843P] where P=(Fo^2^+2Fc^2^)/3'
_refine_ls_weighting_scheme calc
_refine_ls_wR_factor_all 0.1281
_refine_ls_wR_factor_obs 0.0922
_reflns_number_observed 2428
_reflns_number_total 4319
_reflns_observed_criterion >2sigma(I)
_cod_data_source_file ic970628j_3.cif
_cod_data_source_block w15
_cod_depositor_comments
;
The following automatic conversions were performed:

'_geom_bond_publ_flag' value 'Y' changed to 'y' according to the
built-in table from CIF Core dictionary named 'cif_core.dic' version
2.4.1 from 2010-06-29 (48 times).

'_geom_angle_publ_flag' value 'Y'
changed to 'y' according to the built-in table from CIF Core
dictionary named 'cif_core.dic' version 2.4.1 from 2010-06-29 (81
time).

Automatic conversion script
Id: cif_fix_values 1715 2011-07-08 13:25:40Z adriana 

The following automatic conversions were performed:

'_refine_ls_weighting_scheme' value 'calc
w=1/[\s^2^(Fo^2^)+(0.0212P)^2^+12.7843P] where P=(Fo^2^+2Fc^2^)/3'
was changed to 'calc'. New tag '_refine_ls_weighting_details' was
created. The value of the new tag was set to
'w=1/[\s^2^(Fo^2^)+(0.0212P)^2^+12.7843P] where P=(Fo^2^+2Fc^2^)/3'.

Automatic conversion script
Id: cif_fix_values 3143 2015-03-26 13:38:13Z robertas 
;
_cod_original_cell_volume 4943.2(7)
_cod_database_code 4323698

loop_
_symmetry_equiv_pos_as_xyz
'x, y, z'
'-x, y, -z+1/2'
'x+1/2, y+1/2, z'
'-x+1/2, y+1/2, -z+1/2'
'-x, -y, -z'
'x, -y, z-1/2'
'-x+1/2, -y+1/2, -z'
'x+1/2, -y+1/2, z-1/2'

loop_
_atom_site_aniso_label
_atom_site_aniso_U_11
_atom_site_aniso_U_22
_atom_site_aniso_U_33
_atom_site_aniso_U_23
_atom_site_aniso_U_13
_atom_site_aniso_U_12
Zn 0.0350(4) 0.0486(5) 0.0387(4) 0.000 0.0144(3) 0.000
N1 0.031(2) 0.043(2) 0.034(2) 0.000(2) 0.010(2) -0.001(2)
N2 0.031(2) 0.044(2) 0.036(2) -0.003(2) 0.012(2) -0.002(2)
N3 0.033(2) 0.042(2) 0.039(2) 0.001(2) 0.014(2) 0.003(2)
N4 0.029(2) 0.047(2) 0.037(2) -0.001(2) 0.012(2) -0.001(2)
C1 0.031(2) 0.055(3) 0.042(3) 0.000(3) 0.012(2) -0.007(2)
C2 0.042(3) 0.049(3) 0.049(3) 0.003(3) 0.021(2) -0.009(2)
C3 0.031(2) 0.050(3) 0.035(3) -0.002(2) 0.009(2) 0.001(2)
C4 0.058(3) 0.070(4) 0.043(3) 0.003(3) 0.019(2) -0.011(3)
C5 0.030(2) 0.046(3) 0.045(3) -0.002(2) 0.014(2) -0.003(2)
C6 0.046(3) 0.053(3) 0.042(3) -0.004(3) 0.014(2) -0.007(2)
N7 0.055(3) 0.066(3) 0.049(3) -0.007(2) 0.016(2) -0.006(2)
C7 0.057(3) 0.076(5) 0.058(4) -0.021(3) 0.022(3) -0.011(3)
C8 0.076(4) 0.050(4) 0.066(4) -0.016(3) 0.028(3) -0.010(3)
C9 0.061(3) 0.053(4) 0.055(3) 0.003(3) 0.025(3) -0.002(3)
N5 0.031(2) 0.044(2) 0.036(2) -0.001(2) 0.011(2) 0.000(2)
C10 0.044(3) 0.045(3) 0.036(3) -0.002(2) 0.007(2) 0.002(2)
C11 0.032(2) 0.050(3) 0.043(3) 0.000(2) 0.002(2) -0.005(2)
C12 0.031(2) 0.037(3) 0.046(3) 0.002(2) 0.007(2) 0.002(2)
C13 0.058(3) 0.078(4) 0.046(3) -0.011(3) 0.013(3) 0.000(3)
C14 0.031(2) 0.044(3) 0.043(3) 0.008(2) 0.009(2) -0.002(2)
C15 0.044(3) 0.063(4) 0.057(3) -0.003(3) 0.019(3) -0.009(3)
N8 0.043(3) 0.088(4) 0.071(3) 0.002(3) 0.022(2) -0.010(2)
C16 0.042(3) 0.069(4) 0.077(4) 0.021(3) 0.029(3) 0.001(3)
C17 0.051(3) 0.058(3) 0.059(3) 0.003(3) 0.024(3) 0.004(3)
C18 0.035(3) 0.064(4) 0.051(3) -0.002(3) 0.009(2) -0.002(2)
N6 0.032(2) 0.049(2) 0.041(2) 0.001(2) 0.015(2) 0.001(2)
C19 0.035(3) 0.049(3) 0.055(3) -0.006(3) 0.022(2) 0.003(2)
C20 0.040(3) 0.051(3) 0.062(3) 0.000(3) 0.019(3) 0.011(2)
C21 0.036(2) 0.041(3) 0.045(3) -0.002(2) 0.014(2) 0.000(2)
C22 0.051(3) 0.081(4) 0.068(4) 0.008(3) 0.037(3) 0.012(3)
C23 0.042(3) 0.039(3) 0.046(3) -0.003(2) 0.013(2) 0.004(2)
C24 0.044(3) 0.065(4) 0.053(3) 0.003(3) 0.014(3) 0.009(3)
N9 0.053(3) 0.073(3) 0.058(3) 0.014(3) 0.014(2) 0.015(2)
C25 0.074(4) 0.056(4) 0.054(3) 0.005(3) 0.021(3) 0.005(3)
C26 0.059(3) 0.069(4) 0.061(4) 0.007(3) 0.027(3) 0.004(3)
C27 0.052(3) 0.057(4) 0.057(3) 0.004(3) 0.021(3) 0.011(3)
B 0.039(3) 0.053(3) 0.034(3) 0.001(3) 0.020(2) 0.003(3)

loop_
_atom_site_label
_atom_site_type_symbol
_atom_site_fract_x
_atom_site_fract_y
_atom_site_fract_z
_atom_site_U_iso_or_equiv
_atom_site_thermal_displace_type
_atom_site_occupancy
_atom_site_calc_flag
_atom_site_refinement_flags
_atom_site_disorder_group
Zn Zn 0.5000 0.30281(6) 0.2500 0.0414(2) Uani 1 d S .
N1 N 0.4433(2) 0.1858(3) 0.2846(2) 0.0377(9) Uani 1 d . .
N2 N 0.5919(2) 0.3169(3) 0.3591(2) 0.0378(9) Uani 1 d . .
N3 N 0.4228(2) 0.4099(3) 0.2742(2) 0.0384(9) Uani 1 d . .
N4 N 0.4496(2) 0.2031(3) 0.3502(2) 0.0387(9) Uani 1 d . .
C1 C 0.4329(2) 0.1222(4) 0.3775(2) 0.0441(12) Uani 1 d . .
C2 C 0.4140(3) 0.0521(4) 0.3289(2) 0.0462(12) Uani 1 d . .
H2 H 0.3991(3) -0.0106(4) 0.3334(2) 0.055 Uiso 1 d R .
C3 C 0.4206(2) 0.0916(3) 0.2719(2) 0.0408(11) Uani 1 d . .
C4 C 0.4360(3) 0.1172(4) 0.4485(2) 0.0583(14) Uani 1 d . .
H4A H 0.3985(3) 0.1631(4) 0.4516(2) 0.087 Uiso 1 d R .
H4B H 0.4899(3) 0.1322(4) 0.4822(2) 0.087 Uiso 1 d R .
H4C H 0.4216(3) 0.0536(4) 0.4567(2) 0.087 Uiso 1 d R .
C5 C 0.4036(2) 0.0407(3) 0.2069(2) 0.0414(11) Uani 1 d . .
C6 C 0.3820(3) 0.0841(4) 0.1436(2) 0.0486(12) Uani 1 d . .
H6 H 0.3791(3) 0.1511(4) 0.1421(2) 0.058 Uiso 1 calc R .
N7 N 0.3648(2) 0.0381(3) 0.0843(2) 0.0589(12) Uani 1 d . .
C7 C 0.3696(3) -0.0578(5) 0.0876(3) 0.065(2) Uani 1 d . .
H7 H 0.3580(3) -0.0920(5) 0.0473(3) 0.078 Uiso 1 d R .
C8 C 0.3911(3) -0.1089(4) 0.1467(3) 0.065(2) Uani 1 d . .
H8 H 0.3956(3) -0.1757(4) 0.1494(3) 0.078 Uiso 1 d R .
C9 C 0.4067(3) -0.0602(4) 0.2069(3) 0.0566(14) Uani 1 d . .
H9 H 0.4193(3) -0.0943(4) 0.2473(3) 0.068 Uiso 1 calc R .
N5 N 0.5550(2) 0.3322(3) 0.4026(2) 0.0388(9) Uani 1 d . .
C10 C 0.6091(3) 0.3579(3) 0.4662(2) 0.0455(12) Uani 1 d . .
C11 C 0.6830(3) 0.3605(3) 0.4645(2) 0.0467(12) Uani 1 d . .
H11 H 0.7322(3) 0.3773(3) 0.5008(2) 0.056 Uiso 1 d R .
C12 C 0.6715(2) 0.3341(3) 0.3981(2) 0.0417(11) Uani 1 d . .
C13 C 0.5861(3) 0.3802(4) 0.5240(2) 0.064(2) Uani 1 d . .
H13A H 0.6341(3) 0.3947(4) 0.5652(2) 0.096 Uiso 1 d R .
H13B H 0.5592(3) 0.3256(4) 0.5320(2) 0.096 Uiso 1 d R .
H13C H 0.5503(3) 0.4348(4) 0.5113(2) 0.096 Uiso 1 d R .
C14 C 0.7359(2) 0.3205(3) 0.3745(2) 0.0417(11) Uani 1 d . .
C15 C 0.8125(3) 0.3539(4) 0.4159(3) 0.0558(13) Uani 1 d . .
H15 H 0.8210(3) 0.3866(4) 0.4561(3) 0.067 Uiso 1 d R .
N8 N 0.8760(2) 0.3416(4) 0.4015(2) 0.0684(13) Uani 1 d . .
C16 C 0.8649(3) 0.2953(4) 0.3441(3) 0.0619(14) Uani 1 d . .
H16 H 0.9092(3) 0.2859(4) 0.3346(3) 0.074 Uiso 1 d R .
C17 C 0.7920(3) 0.2600(4) 0.2990(3) 0.0561(13) Uani 1 d . .
H17 H 0.7854(3) 0.2288(4) 0.2587(3) 0.067 Uiso 1 d R .
C18 C 0.7270(3) 0.2734(4) 0.3152(2) 0.0537(13) Uani 1 d . .
H18 H 0.6762(3) 0.2497(4) 0.2853(2) 0.064 Uiso 1 d R .
N6 N 0.4102(2) 0.3782(3) 0.3299(2) 0.0410(9) Uani 1 d . .
C19 C 0.3470(3) 0.4245(3) 0.3336(2) 0.0459(12) Uani 1 d . .
C20 C 0.3187(3) 0.4885(4) 0.2801(2) 0.0521(13) Uani 1 d . .
H20 H 0.2758(3) 0.5313(4) 0.2694(2) 0.062 Uiso 1 d R .
C21 C 0.3661(3) 0.4785(3) 0.2440(2) 0.0421(11) Uani 1 d . .
C22 C 0.3161(3) 0.4020(4) 0.3865(3) 0.0627(15) Uani 1 d . .
H22A H 0.2712(3) 0.4432(4) 0.3798(3) 0.094 Uiso 1 d R .
H22B H 0.3591(3) 0.4123(4) 0.4317(3) 0.094 Uiso 1 d R .
H22C H 0.2990(3) 0.3360(4) 0.3819(3) 0.094 Uiso 1 d R .
C23 C 0.3584(3) 0.5344(3) 0.1828(2) 0.0445(12) Uani 1 d . .
C24 C 0.2862(3) 0.5805(4) 0.1431(3) 0.0566(14) Uani 1 d . .
H24 H 0.2436(3) 0.5725(4) 0.1550(3) 0.068 Uiso 1 d R .
N9 N 0.2721(3) 0.6351(3) 0.0883(2) 0.0653(12) Uani 1 d . .
C25 C 0.3324(3) 0.6456(4) 0.0697(3) 0.0636(15) Uani 1 d . .
H25 H 0.3234(3) 0.6826(4) 0.0312(3) 0.076 Uiso 1 d R .
C26 C 0.4064(3) 0.6039(4) 0.1045(3) 0.0630(15) Uani 1 d . .
H26 H 0.4469(3) 0.6122(4) 0.0901(3) 0.076 Uiso 1 d R .
C27 C 0.4195(3) 0.5488(4) 0.1615(3) 0.0559(14) Uani 1 d . .
H27 H 0.4700(3) 0.5201(4) 0.1857(3) 0.067 Uiso 1 d R .
B B 0.4662(3) 0.3043(4) 0.3809(2) 0.0408(12) Uani 1 d . .
H0 H 0.4562(3) 0.3046(4) 0.4219(2) 0.049 Uiso 1 d R .

loop_
_atom_type_symbol
_atom_type_description
_atom_type_scat_dispersion_real
_atom_type_scat_dispersion_imag
_atom_type_scat_source
C C 0.0033 0.0016 'International Tables Vol C Tables 4.2.6.8 and 6.1.1.4'
H H 0.0000 0.0000 'International Tables Vol C Tables 4.2.6.8 and 6.1.1.4'
B B 0.0013 0.0007 'International Tables Vol C Tables 4.2.6.8 and 6.1.1.4'
N N 0.0061 0.0033 'International Tables Vol C Tables 4.2.6.8 and 6.1.1.4'
Zn Zn 0.2839 1.4301 'International Tables Vol C Tables 4.2.6.8 and 6.1.1.4'

loop_
_geom_angle_atom_site_label_1
_geom_angle_atom_site_label_2
_geom_angle_atom_site_label_3
_geom_angle
_geom_angle_site_symmetry_1
_geom_angle_site_symmetry_3
_geom_angle_publ_flag
N1 Zn N1 86.4(2) 2_655 . y
N1 Zn N2 99.88(12) 2_655 . y
N1 Zn N2 87.52(12) . . y
N1 Zn N2 87.52(12) 2_655 2_655 y
N1 Zn N2 99.88(12) . 2_655 y
N2 Zn N2 169.9(2) . 2_655 y
N1 Zn N3 88.26(12) 2_655 2_655 y
N1 Zn N3 170.64(12) . 2_655 y
N2 Zn N3 85.86(12) . 2_655 y
N2 Zn N3 87.52(12) 2_655 2_655 y
N1 Zn N3 170.64(12) 2_655 . y
N1 Zn N3 88.26(12) . . y
N2 Zn N3 87.52(12) . . y
N2 Zn N3 85.86(12) 2_655 . y
N3 Zn N3 98.0(2) 2_655 . y
C3 N1 N4 104.6(3) . . y
C3 N1 Zn 141.1(3) . . y
N4 N1 Zn 111.9(3) . . y
C12 N2 N5 105.2(3) . . y
C12 N2 Zn 141.9(3) . . y
N5 N2 Zn 111.2(2) . . y
C21 N3 N6 104.9(3) . . y
C21 N3 Zn 141.0(3) . . y
N6 N3 Zn 110.5(3) . . y
C1 N4 N1 111.4(4) . . y
C1 N4 B 127.5(4) . . y
N1 N4 B 120.9(3) . . y
C2 C1 N4 106.5(4) . . y
C2 C1 C4 129.4(4) . . y
N4 C1 C4 124.1(4) . . y
C1 C2 C3 107.9(4) . . y
N1 C3 C2 109.6(4) . . y
N1 C3 C5 124.7(4) . . y
C2 C3 C5 125.7(4) . . y
C6 C5 C9 115.3(4) . . y
C6 C5 C3 125.5(4) . . y
C9 C5 C3 119.1(4) . . y
N7 C6 C5 125.7(5) . . y
C7 N7 C6 116.3(5) . . y
N7 C7 C8 123.7(5) . . y
C7 C8 C9 119.0(5) . . y
C8 C9 C5 119.9(5) . . y
C10 N5 N2 111.8(3) . . y
C10 N5 B 126.2(4) . . y
N2 N5 B 121.2(3) . . y
N5 C10 C11 106.0(4) . . y
N5 C10 C13 123.3(4) . . y
C11 C10 C13 130.7(4) . . y
C10 C11 C12 108.2(4) . . y
N2 C12 C11 108.8(4) . . y
N2 C12 C14 124.5(4) . . y
C11 C12 C14 126.6(4) . . y
C15 C14 C18 115.9(4) . . y
C15 C14 C12 118.1(4) . . y
C18 C14 C12 126.0(4) . . y
N8 C15 C14 123.2(5) . . y
C16 N8 C15 119.0(4) . . y
N8 C16 C17 123.0(5) . . y
C16 C17 C18 116.9(5) . . y
C14 C18 C17 121.9(4) . . y
C19 N6 N3 111.7(4) . . y
C19 N6 B 126.7(4) . . y
N3 N6 B 121.5(3) . . y
N6 C19 C20 106.0(4) . . y
N6 C19 C22 123.9(4) . . y
C20 C19 C22 130.0(4) . . y
C19 C20 C21 107.9(4) . . y
N3 C21 C20 109.4(4) . . y
N3 C21 C23 123.6(4) . . y
C20 C21 C23 127.0(4) . . y
C24 C23 C27 114.7(5) . . y
C24 C23 C21 119.2(4) . . y
C27 C23 C21 126.1(4) . . y
N9 C24 C23 125.3(5) . . y
C24 N9 C25 117.6(4) . . y
N9 C25 C26 122.9(5) . . y
C25 C26 C27 118.1(5) . . y
C26 C27 C23 121.4(5) . . y
N6 B N4 111.2(3) . . y
N6 B N5 109.9(4) . . y
N4 B N5 110.4(4) . . y

loop_
_geom_bond_atom_site_label_1
_geom_bond_atom_site_label_2
_geom_bond_distance
_geom_bond_site_symmetry_2
_geom_bond_publ_flag
Zn N1 2.226(4) 2_655 y
Zn N1 2.226(4) . y
Zn N2 2.227(3) . y
Zn N2 2.227(3) 2_655 y
Zn N3 2.265(4) 2_655 y
Zn N3 2.265(4) . y
N1 C3 1.362(6) . y
N1 N4 1.392(4) . y
N2 C12 1.349(5) . y
N2 N5 1.395(4) . y
N3 C21 1.349(5) . y
N3 N6 1.392(5) . y
N4 C1 1.363(5) . y
N4 B 1.527(6) . y
C1 C2 1.361(6) . y
C1 C4 1.512(6) . y
C2 C3 1.401(6) . y
C3 C5 1.478(6) . y
C5 C6 1.386(6) . y
C5 C9 1.402(6) . y
C6 N7 1.340(6) . y
N7 C7 1.334(7) . y
C7 C8 1.361(7) . y
C8 C9 1.380(7) . y
N5 C10 1.344(5) . y
N5 B 1.532(6) . y
C10 C11 1.371(6) . y
C10 C13 1.515(6) . y
C11 C12 1.404(6) . y
C12 C14 1.489(6) . y
C14 C15 1.373(6) . y
C14 C18 1.385(6) . y
C15 N8 1.342(6) . y
N8 C16 1.332(6) . y
C16 C17 1.355(6) . y
C17 C18 1.394(6) . y
N6 C19 1.357(5) . y
N6 B 1.527(6) . y
C19 C20 1.367(6) . y
C19 C22 1.515(6) . y
C20 C21 1.407(6) . y
C21 C23 1.485(6) . y
C23 C24 1.379(6) . y
C23 C27 1.400(6) . y
C24 N9 1.332(6) . y
N9 C25 1.341(6) . y
C25 C26 1.359(7) . y
C26 C27 1.380(7) . y
